data_2020136
loop_
_publ_author_name
'Leligny, H.'
'Monier, J.C.'

_publ_section_title
;
 Structure de l'octachlorure de tricadmium et de calcium 8.5-hydrate, ((Ca
 (H2 O)7) (Cd6 Cl16 (H2 O)2)n (H2 O))2
;
_journal_name_full 'Acta Crystallographica C (39,1983-)'
_journal_page_first 947
_journal_page_last 952
_journal_volume 39
_journal_year 1983
_chemical_formula_sum 'Ca Cd3 Cl8 H17 O8.5'
_chemical_name_systematic 'Cd3 Ca Cl8 (H2 O)8.5'
_space_group_IT_number 2
_symmetry_space_group_name_Hall '-P 1'
_symmetry_space_group_name_H-M 'P -1'
_cell_angle_alpha 82.28
_cell_angle_beta 73.75
_cell_angle_gamma 78.12
_cell_formula_units_Z 4
_cell_length_a 12.257
_cell_length_b 12.212
_cell_length_c 14.79
_cell_volume 2072.891
_citation_journal_id_ASTM ACSCEE
_cod_data_source_file Leligny_ACSCEE_1983_259.cif
_cod_data_source_block H17Ca1Cd3Cl8O8.5
_cod_original_formula_sum 'H17 Ca1 Cd3 Cl8 O8.5'
_cod_database_code 2020136

loop_
_symmetry_equiv_pos_as_xyz
x,y,z
-x,-y,-z

loop_
_atom_site_label
_atom_site_type_symbol
_atom_site_fract_x
_atom_site_fract_y
_atom_site_fract_z
_atom_site_occupancy
_atom_site_U_iso_or_equiv
O13 O-2 -0.0002 0.4316 0.3238 1 0.0
O8 O-2 0.2014 -0.2658 0.3453 1 0.0
O15 O-2 -0.2189 0.3915 0.4622 1 0.0
O12 O-2 0.025 0.1875 0.2129 1 0.0
Cd6 Cd+2 0.32804 0.29655 0.37839 1 0.0
Cl7 Cl-1 0.05373 -0.04726 0.10083 1 0.0
Cl4 Cl-1 -0.36194 0.0303 0.03886 1 0.0
Cd5 Cd+2 -0.1664 -0.19777 0.36911 1 0.0
O14 O-2 -0.0245 0.2002 0.4154 1 0.0
Cd3 Cd+2 -0.16067 -0.01907 0.07248 1 0.0
Cl6 Cl-1 0.30817 -0.29267 0.09702 1 0.0
O7 O-2 0.2239 -0.0415 0.4075 1 0.0
Cl14 Cl-1 0.4274 0.41367 0.4524 1 0.0
Cl13 Cl-1 -0.03948 -0.06331 0.39266 1 0.0
O1 O-2 0.2485 0.1969 0.2874 1 0.0
Cl5 Cl-1 0.56043 0.46292 0.09763 1 0.0
Cd1 Cd+2 0.34144 0.48514 0.08572 1 0.0
Cd4 Cd+2 -0.40994 0.2376 0.0851 1 0.0
O16 O-2 -0.2339 0.1641 0.3517 1 0.0
Cl1 Cl-1 0.38474 0.27288 0.06217 1 0.0
Ca2 Ca+2 -0.12752 0.31745 0.31092 1 0.0
O6 O-2 0.3997 -0.2288 0.4568 1 0.0
O4 O-2 0.4592 -0.3676 0.2894 1 0.0
Cl11 Cl-1 0.00474 -0.31081 0.24891 1 0.0
Cl15 Cl-1 0.3492 0.11875 0.49585 1 0.0
Cl12 Cl-1 -0.2471 -0.05702 0.24731 1 0.0
Cl9 Cl-1 0.5272 0.21323 0.26527 1 0.0
O10 O-2 -0.3149 0.4086 0.2921 1 0.0
O2 O-2 0.2732 -0.0412 0.2011 1 0.0
O11 O-2 -0.0891 0.4247 0.1632 1 0.0
Ca1 Ca+2 0.36703 -0.17309 0.30373 1 0.0
O17 O-2 -0.2866 -0.3675 0.1677 1 0.0
O3 O-2 0.5146 -0.1768 0.1556 1 0.0
Cd2 Cd+2 0.08955 -0.26722 0.07463 1 0.0
Cl2 Cl-1 0.14358 -0.47911 0.0455 1 0.0
O9 O-2 -0.2811 -0.3163 0.345 1 0.0
Cl16 Cl-1 0.12203 0.34815 0.49623 1 0.0
Cl10 Cl-1 0.27262 0.46947 0.26599 1 0.0
Cl8 Cl-1 -0.19389 0.2056 0.10133 1 0.0
O5 O-2 0.4806 -0.0466 0.3193 1 0.0
Cl3 Cl-1 -0.10378 -0.22476 0.02547 1 0.0
